data_1564476
loop_
_publ_author_name
'Yu, Ji-Ming'
'Cai, Ting'
'Ma, Zhong-Jie'
'Wang, Fei'
'Wang, Huan'
'Yu, Ji-Peng'
'Xiao, Lu-Lu'
'Cheng, Fang-Fang'
'Xiong, Wei-Wei'

_publ_section_title
;
 Using thiol-amine solvent mixture to prepare main group heterometallic
 chalcogenides
;
_journal_name_full 'Inorganica Chimica Acta'
_journal_page_first 119698
_journal_paper_doi 10.1016/j.ica.2020.119698
_journal_volume 509
_journal_year 2020
_chemical_formula_moiety 'C12.20 H0 In2.80 N3.80 S2 Se6 Sn1.20'
_chemical_formula_sum 'C12.2 H0 In2.8 N3.8 S2 Se6 Sn1.2'
_chemical_formula_weight 1201.59
_space_group_crystal_system orthorhombic
_space_group_IT_number 33
_space_group_name_Hall 'P 2c -2n'
_space_group_name_H-M_alt 'P n a 21'
_atom_sites_solution_hydrogens .
_cell_angle_alpha 90
_cell_angle_beta 90
_cell_angle_gamma 90
_cell_formula_units_Z 4
_cell_length_a 13.3741(14)
_cell_length_b 28.778(2)
_cell_length_c 8.0083(7)
_cell_measurement_reflns_used 1946
_cell_measurement_temperature 293(2)
_cell_measurement_theta_max 26.1110
_cell_measurement_theta_min 4.0800
_cell_volume 3082.2(5)
_computing_cell_refinement 'CrysAlisPro 1.171.38.41 (Rigaku OD, 2015)'
_computing_data_collection 'CrysAlisPro 1.171.38.41 (Rigaku OD, 2015)'
_computing_data_reduction 'CrysAlisPro 1.171.38.41 (Rigaku OD, 2015)'
_computing_molecular_graphics 'DIAMOND. Version 3.0. Crystal Impact'
_computing_publication_material 'Bruker SHELXTL'
_computing_structure_refinement 'SHELXL-2016/6 (Sheldrick, 2016)'
_computing_structure_solution 'SHELXL-2016/6 (Sheldrick, 2016)'
_diffrn_ambient_temperature 293(2)
_diffrn_measured_fraction_theta_full 0.996
_diffrn_measured_fraction_theta_max 0.877
_diffrn_measurement_device_type 'Xcalibur, Eos, Gemini'
_diffrn_measurement_method '\w scans'
_diffrn_radiation_type MoK\a
_diffrn_radiation_wavelength 0.71073
_diffrn_reflns_av_R_equivalents 0.1062
_diffrn_reflns_av_unetI/netI 0.1560
_diffrn_reflns_Laue_measured_fraction_full 0.996
_diffrn_reflns_Laue_measured_fraction_max 0.877
_diffrn_reflns_limit_h_max 18
_diffrn_reflns_limit_h_min -18
_diffrn_reflns_limit_k_max 39
_diffrn_reflns_limit_k_min -35
_diffrn_reflns_limit_l_max 10
_diffrn_reflns_limit_l_min -10
_diffrn_reflns_number 19549
_diffrn_reflns_point_group_measured_fraction_full 0.997
_diffrn_reflns_point_group_measured_fraction_max 0.874
_diffrn_reflns_theta_full 25.242
_diffrn_reflns_theta_max 29.628
_diffrn_reflns_theta_min 3.314
_exptl_absorpt_coefficient_mu 10.257
_exptl_absorpt_correction_T_max 1.00000
_exptl_absorpt_correction_T_min 0.14136
_exptl_absorpt_correction_type multi-scan
_exptl_crystal_colour yellow
_exptl_crystal_density_diffrn 2.589
_exptl_crystal_description needle
_exptl_crystal_F_000 2132
_exptl_crystal_size_max 0.15
_exptl_crystal_size_mid 0.12
_exptl_crystal_size_min 0.10
_refine_diff_density_max 1.545
_refine_diff_density_min -1.336
_refine_diff_density_rms 0.278
_refine_ls_abs_structure_details
; 
 Refined as an inversion twin. 
;
_refine_ls_abs_structure_Flack 0.50(10)
_refine_ls_extinction_coef .
_refine_ls_extinction_method none
_refine_ls_goodness_of_fit_ref 1.039
_refine_ls_hydrogen_treatment undef
_refine_ls_matrix_type full
_refine_ls_number_parameters 263
_refine_ls_number_reflns 6722
_refine_ls_number_restraints 201
_refine_ls_restrained_S_all 1.028
_refine_ls_R_factor_all 0.1656
_refine_ls_R_factor_gt 0.0813
_refine_ls_shift/su_max 0.025
_refine_ls_shift/su_mean 0.003
_refine_ls_structure_factor_coef Fsqd
_refine_ls_weighting_details 'w=1/[\s^2^(Fo^2^)+(0.0444P)^2^+5.9364P] where P=(Fo^2^+2Fc^2^)/3'
_refine_ls_weighting_scheme calc
_refine_ls_wR_factor_gt 0.1383
_refine_ls_wR_factor_ref 0.1734
_reflns_Friedel_coverage 0.868
_reflns_Friedel_fraction_full 0.999
_reflns_Friedel_fraction_max 0.871
_reflns_number_gt 3463
_reflns_number_total 6722
_reflns_threshold_expression 'I > 2\s(I)'
_cod_data_source_file ICA_2020-509-119698.cif
_cod_data_source_block compound-2
_cod_original_formula_sum 'C12.20 H0 In2.80 N3.80 S2 Se6 Sn1.20'
_cod_database_code 1564476
_shelx_space_group_comment
; 
The symmetry employed for this shelxl refinement is uniquely defined 
by the following loop, which should always be used as a source of 
symmetry information in preference to the above space-group names. 
They are only intended as comments. 
;

loop_
_space_group_symop_operation_xyz
'x, y, z'
'-x, -y, z+1/2'
'-x+1/2, y+1/2, z+1/2'
'x+1/2, -y+1/2, z'

loop_
_atom_site_label
_atom_site_type_symbol
_atom_site_fract_x
_atom_site_fract_y
_atom_site_fract_z
_atom_site_U_iso_or_equiv
_atom_site_adp_type
_atom_site_occupancy
_atom_site_site_symmetry_order
_atom_site_calc_flag
_atom_site_refinement_flags_posn
_atom_site_refinement_flags_adp
_atom_site_refinement_flags_occupancy
_atom_site_disorder_assembly
_atom_site_disorder_group
Sn1 Sn -0.22032(11) -0.23935(5) 0.0079(8) 0.0337(4) Uani 0.3 1 d . . P . .
In1 In -0.22032(11) -0.23935(5) 0.0079(8) 0.0337(4) Uani 0.7 1 d . . P . .
Sn2 Sn -0.2560(3) -0.12282(13) 0.2616(4) 0.0348(9) Uani 0.3 1 d . . P . .
In2 In -0.2560(3) -0.12282(13) 0.2616(4) 0.0348(9) Uani 0.7 1 d . . P . .
Sn3 Sn -0.48380(11) -0.17465(5) 0.0091(8) 0.0330(4) Uani 0.3 1 d . . P . .
In3 In -0.48380(11) -0.17465(5) 0.0091(8) 0.0330(4) Uani 0.7 1 d . . P . .
Sn4 Sn -0.2553(3) -0.12295(12) -0.2419(4) 0.0311(9) Uani 0.3 1 d . . P . .
In4 In -0.2553(3) -0.12295(12) -0.2419(4) 0.0311(9) Uani 0.7 1 d . . P . .
Se1 Se -0.4442(4) -0.1329(2) 0.2775(10) 0.0493(19) Uani 0.75 1 d . . P . .
S1 S -0.4442(4) -0.1329(2) 0.2775(10) 0.0493(19) Uani 0.25 1 d . . P . .
Se2 Se -0.4436(5) -0.1322(2) -0.2599(9) 0.0439(18) Uani 0.75 1 d . . P . .
S2 S -0.4436(5) -0.1322(2) -0.2599(9) 0.0439(18) Uani 0.25 1 d . . P . .
Se3 Se -0.2119(2) -0.07229(9) 0.0065(11) 0.0399(8) Uani 0.75 1 d . . P . .
S3 S -0.2119(2) -0.07229(9) 0.0065(11) 0.0399(8) Uani 0.25 1 d . . P . .
Se4 Se -0.1551(5) -0.19890(19) -0.2548(8) 0.0385(17) Uani 0.75 1 d . . P . .
S4 S -0.1551(5) -0.19890(19) -0.2548(8) 0.0385(17) Uani 0.25 1 d . . P . .
Se5 Se -0.1589(5) -0.1973(2) 0.2593(9) 0.0412(17) Uani 0.75 1 d . . P . .
S5 S -0.1589(5) -0.1973(2) 0.2593(9) 0.0412(17) Uani 0.25 1 d . . P . .
Se6 Se -0.1947(2) -0.07537(8) 0.5088(11) 0.0346(7) Uani 0.75 1 d . . P . .
S6 S -0.1947(2) -0.07537(8) 0.5088(11) 0.0346(7) Uani 0.25 1 d . . P . .
Se7 Se -0.4087(2) -0.25453(9) 0.0053(14) 0.0476(9) Uani 0.75 1 d . . P . .
S7 S -0.4087(2) -0.25453(9) 0.0053(14) 0.0476(9) Uani 0.25 1 d . . P . .
Se8 Se -0.1716(2) -0.32409(9) 0.0000(15) 0.0489(11) Uani 0.75 1 d . . P . .
S8 S -0.1716(2) -0.32409(9) 0.0000(15) 0.0489(11) Uani 0.25 1 d . . P . .
N1 N -0.430(3) -0.3854(11) 0.891(4) 0.066(4) Uani 1 1 d . U . . .
N2 N -0.444(2) -0.4377(10) 1.170(4) 0.064(4) Uani 1 1 d . U . . .
N3 N -0.481(3) -0.2364(11) 0.458(5) 0.073(8) Uani 0.8 1 d . U P . .
C1 C -0.381(3) -0.2479(12) 0.484(8) 0.068(7) Uani 0.8 1 d . U P . .
C2 C -0.254(3) -0.3130(12) 0.545(6) 0.067(7) Uani 0.8 1 d . U P . .
C3 C -0.366(3) -0.3020(11) 0.532(8) 0.067(7) Uani 0.8 1 d . U P . .
C8 C -0.217(3) -0.3607(11) 0.500(13) 0.071(8) Uani 0.8 1 d . U P . .
C4 C -0.452(3) -0.3872(14) 1.192(5) 0.062(4) Uani 1 1 d . U . . .
C5 C -0.370(2) -0.4527(9) 1.013(11) 0.065(4) Uani 1 1 d . U . . .
C6 C -0.402(3) -0.4462(14) 0.888(4) 0.069(4) Uani 1 1 d D U . . .
C7 C -0.493(2) -0.3716(8) 1.015(12) 0.060(4) Uani 1 1 d . U . . .
C9 C -0.384(3) -0.4557(12) 0.714(4) 0.079(7) Uani 1 1 d D U . . .
N4 N 0.017(6) -0.490(2) 1.107(6) 0.251(17) Uani 1 1 d D U . . .
C10 C -0.078(4) -0.481(2) 1.026(10) 0.252(17) Uani 1 1 d D U . . .
C11 C -0.085(5) -0.482(3) 0.847(11) 0.248(18) Uani 1 1 d D U . . .
C12 C 0.094(4) -0.513(2) 1.014(10) 0.251(17) Uani 1 1 d D U . . .
C13 C 0.086(6) -0.518(3) 0.836(10) 0.245(18) Uani 1 1 d D U . . .

loop_
_atom_site_aniso_label
_atom_site_aniso_U_11
_atom_site_aniso_U_22
_atom_site_aniso_U_33
_atom_site_aniso_U_23
_atom_site_aniso_U_13
_atom_site_aniso_U_12
Sn1 0.0338(9) 0.0311(8) 0.0363(10) -0.007(2) -0.002(3) 0.0048(7)
In1 0.0338(9) 0.0311(8) 0.0363(10) -0.007(2) -0.002(3) 0.0048(7)
Sn2 0.037(2) 0.042(2) 0.0259(19) -0.0049(17) -0.0126(16) 0.0036(17)
In2 0.037(2) 0.042(2) 0.0259(19) -0.0049(17) -0.0126(16) 0.0036(17)
Sn3 0.0277(8) 0.0355(8) 0.0359(10) 0.010(2) -0.009(2) -0.0037(7)
In3 0.0277(8) 0.0355(8) 0.0359(10) 0.010(2) -0.009(2) -0.0037(7)
Sn4 0.032(2) 0.0275(19) 0.034(2) 0.0019(16) -0.0108(15) -0.0034(15)
In4 0.032(2) 0.0275(19) 0.034(2) 0.0019(16) -0.0108(15) -0.0034(15)
Se1 0.026(3) 0.073(4) 0.049(4) -0.007(4) -0.023(3) 0.004(3)
S1 0.026(3) 0.073(4) 0.049(4) -0.007(4) -0.023(3) 0.004(3)
Se2 0.048(4) 0.039(3) 0.045(4) 0.014(3) -0.025(3) -0.010(3)
S2 0.048(4) 0.039(3) 0.045(4) 0.014(3) -0.025(3) -0.010(3)
Se3 0.0471(18) 0.0370(15) 0.0356(18) -0.021(3) -0.007(4) -0.0007(13)
S3 0.0471(18) 0.0370(15) 0.0356(18) -0.021(3) -0.007(4) -0.0007(13)
Se4 0.059(5) 0.031(3) 0.025(3) -0.003(3) 0.007(3) 0.012(3)
S4 0.059(5) 0.031(3) 0.025(3) -0.003(3) 0.007(3) 0.012(3)
Se5 0.038(4) 0.038(3) 0.047(4) -0.007(3) -0.011(3) 0.003(3)
S5 0.038(4) 0.038(3) 0.047(4) -0.007(3) -0.011(3) 0.003(3)
Se6 0.0523(17) 0.0273(13) 0.0241(14) -0.001(3) -0.003(4) -0.0186(12)
S6 0.0523(17) 0.0273(13) 0.0241(14) -0.001(3) -0.003(4) -0.0186(12)
Se7 0.0321(16) 0.0319(15) 0.079(3) 0.015(5) -0.010(5) -0.0014(12)
S7 0.0321(16) 0.0319(15) 0.079(3) 0.015(5) -0.010(5) -0.0014(12)
Se8 0.0296(16) 0.0318(15) 0.085(3) 0.001(4) -0.018(5) 0.0007(12)
S8 0.0296(16) 0.0318(15) 0.085(3) 0.001(4) -0.018(5) 0.0007(12)
N1 0.067(7) 0.062(6) 0.070(7) 0.002(6) -0.004(6) 0.003(6)
N2 0.062(7) 0.063(6) 0.068(7) 0.002(6) -0.003(6) 0.011(6)
N3 0.069(13) 0.077(12) 0.072(14) -0.007(11) -0.006(12) -0.004(11)
C1 0.066(9) 0.074(9) 0.065(10) -0.002(8) -0.003(8) 0.003(7)
C2 0.068(9) 0.067(9) 0.065(10) -0.001(8) -0.003(8) 0.002(7)
C3 0.066(9) 0.069(8) 0.065(10) -0.001(7) -0.003(7) 0.001(7)
C8 0.075(13) 0.074(12) 0.065(14) -0.002(13) 0.001(13) 0.003(11)
C4 0.061(7) 0.059(6) 0.065(7) 0.001(6) -0.001(6) 0.006(6)
C5 0.064(7) 0.063(6) 0.067(7) 0.001(6) -0.002(6) 0.007(6)
C6 0.069(7) 0.066(6) 0.072(7) 0.000(6) -0.001(6) 0.005(6)
C7 0.059(7) 0.056(6) 0.064(7) 0.001(6) -0.002(6) 0.005(6)
C9 0.080(12) 0.076(12) 0.082(12) 0.007(11) 0.004(12) 0.006(11)
N4 0.250(18) 0.247(17) 0.256(18) -0.003(8) -0.002(8) -0.004(8)
C10 0.252(18) 0.247(17) 0.257(19) -0.003(8) -0.002(8) -0.003(8)
C11 0.25(2) 0.24(2) 0.25(2) -0.005(14) -0.005(13) -0.006(13)
C12 0.250(18) 0.248(18) 0.256(19) -0.002(8) -0.001(8) -0.005(8)
C13 0.25(2) 0.24(2) 0.25(2) 0.000(13) 0.003(14) -0.011(13)

loop_
_atom_type_symbol
_atom_type_description
_atom_type_scat_dispersion_real
_atom_type_scat_dispersion_imag
_atom_type_scat_source
C C 0.0033 0.0016 'International Tables Vol C Tables 4.2.6.8 and 6.1.1.4'
H H 0.0000 0.0000 'International Tables Vol C Tables 4.2.6.8 and 6.1.1.4'
N N 0.0061 0.0033 'International Tables Vol C Tables 4.2.6.8 and 6.1.1.4'
Se Se -0.0929 2.2259 'International Tables Vol C Tables 4.2.6.8 and 6.1.1.4'
Sn Sn -0.6537 1.4246 'International Tables Vol C Tables 4.2.6.8 and 6.1.1.4'
In In -0.7276 1.3100 'International Tables Vol C Tables 4.2.6.8 and 6.1.1.4'
S S 0.1246 0.1234 'International Tables Vol C Tables 4.2.6.8 and 6.1.1.4'

loop_
_geom_angle_atom_site_label_1
_geom_angle_atom_site_label_2
_geom_angle_atom_site_label_3
_geom_angle
_geom_angle_site_symmetry_1
_geom_angle_site_symmetry_3
Se5 In1 Se8 113.9(3) . .
Se5 In1 Se7 114.5(3) . .
Se8 In1 Se7 95.11(10) . .
Se5 In1 Se4 109.37(11) . .
Se8 In1 Se4 109.3(3) . .
Se7 In1 Se4 114.0(3) . .
Se5 In2 Se1 114.6(3) . .
Se5 In2 Se6 107.3(2) . .
Se1 In2 Se6 110.0(3) . .
Se5 In2 Se3 111.0(3) . .
Se1 In2 Se3 109.4(2) . .
Se6 In2 Se3 103.9(2) . .
Se7 In3 Se8 112.73(10) . 4_445
Se7 In3 Se1 111.3(3) . .
Se8 In3 Se1 104.0(3) 4_445 .
Se7 In3 Se2 110.3(3) . .
Se8 In3 Se2 101.2(3) 4_445 .
Se1 In3 Se2 116.82(11) . .
Se3 In4 Se2 109.4(3) . .
Se3 In4 Se6 103.4(2) . 1_554
Se2 In4 Se6 109.1(2) . 1_554
Se3 In4 Se4 113.7(2) . .
Se2 In4 Se4 115.3(2) . .
Se6 In4 Se4 105.0(2) 1_554 .
In3 Se1 In2 102.7(3) . .
In4 Se2 In3 102.3(2) . .
In4 Se3 In2 104.20(10) . .
In1 Se4 In4 100.1(3) . .
In1 Se5 In2 104.5(3) . .
In2 Se6 Sn4 102.62(9) . 1_556
In3 Se7 In1 103.75(10) . .
Sn3 Se8 In1 105.73(11) 4_545 .
C7 N1 C6 115(3) . .
C4 N2 C5 113(3) . .
N3 C1 C3 113(3) . .
C8 C2 C3 120(3) . .
C2 C3 C1 110(3) . .
N2 C4 C7 101(3) . .
C6 C5 N2 115(3) . .
C5 C6 C9 141(5) . .
C5 C6 N1 104(3) . .
C9 C6 N1 104(3) . .
N1 C7 C4 111(3) . .
C10 N4 C12 118.2(15) . .
C11 C10 N4 120.1(16) . .
C13 C12 N4 120.3(16) . .

loop_
_geom_bond_atom_site_label_1
_geom_bond_atom_site_label_2
_geom_bond_distance
_geom_bond_site_symmetry_2
In1 Se5 2.488(8) .
In1 Se8 2.525(3) .
In1 Se7 2.557(3) .
In1 Se4 2.558(8) .
In2 Se5 2.506(7) .
In2 Se1 2.537(7) .
In2 Se6 2.541(8) .
In2 Se3 2.577(9) .
In3 Se7 2.509(3) .
In3 Se8 2.513(3) 4_445
In3 Se1 2.518(8) .
In3 Se2 2.534(8) .
In4 Se3 2.533(8) .
In4 Se2 2.536(7) .
In4 Se6 2.553(8) 1_554
In4 Se4 2.566(7) .
N1 C7 1.37(7) .
N1 C6 1.79(5) .
N2 C4 1.47(5) .
N2 C5 1.65(8) .
N3 C1 1.39(5) .
C1 C3 1.62(5) .
C2 C8 1.51(5) .
C2 C3 1.53(5) .
C4 C7 1.59(9) .
C5 C6 1.10(8) .
C6 C9 1.435(13) .
N4 C10 1.445(13) .
N4 C12 1.445(13) .
C10 C11 1.436(13) .
C12 C13 1.434(13) .

loop_
_geom_torsion_atom_site_label_1
_geom_torsion_atom_site_label_2
_geom_torsion_atom_site_label_3
_geom_torsion_atom_site_label_4
_geom_torsion
_geom_torsion_site_symmetry_1
_geom_torsion_site_symmetry_2
_geom_torsion_site_symmetry_3
_geom_torsion_site_symmetry_4
C8 C2 C3 C1 -148(7) . . . .
N3 C1 C3 C2 175(4) . . . .
C5 N2 C4 C7 58(4) . . . .
C4 N2 C5 C6 -72(4) . . . .
N2 C5 C6 C9 -170(6) . . . .
N2 C5 C6 N1 56(4) . . . .
C7 N1 C6 C5 -58(5) . . . .
C7 N1 C6 C9 150(4) . . . .
C6 N1 C7 C4 55(3) . . . .
N2 C4 C7 N1 -58(3) . . . .
C12 N4 C10 C11 -20(11) . . . .
C10 N4 C12 C13 15(11) . . . .
